data_7135751
loop_
_publ_author_name
'Wang, Ze'
'Yu, Mengxia'
'Li, Shaoyu'
'Wu, Jie'
'Ye, Shengqing'

_publ_section_title
;
 A photo-induced three-component reaction of <i>N</i>-aryl piperidines,
 sulfur dioxide, and cycloketone oxime esters.
;
_journal_issue 37
_journal_name_full 'Chemical communications (Cambridge, England)'
_journal_page_first 9429
_journal_page_last 9432
_journal_paper_doi 10.1039/d6cc01221c
_journal_volume 62
_journal_year 2026
_chemical_formula_moiety 'C18 H24 N2 O2 S'
_chemical_formula_sum 'C18 H24 N2 O2 S'
_chemical_formula_weight 332.45
_space_group_crystal_system monoclinic
_space_group_IT_number 14
_space_group_name_Hall '-P 2ybc'
_space_group_name_H-M_alt 'P 1 21/c 1'
_atom_sites_solution_hydrogens geom
_atom_sites_solution_primary dual
_audit_block_doi 10.5517/ccdc.csd.cc2ntcb6
_audit_creation_date 2024-07-13
_audit_creation_method
;
Olex2 1.2
(compiled 2018.05.29 svn.r3508 for OlexSys, GUI svn.r5506)
;
_audit_update_record
;
2025-06-25 deposited with the CCDC.	2026-04-17 downloaded from the CCDC.
;
_cell_angle_alpha 90
_cell_angle_beta 107.393(3)
_cell_angle_gamma 90
_cell_formula_units_Z 4
_cell_length_a 16.2169(15)
_cell_length_b 10.9188(10)
_cell_length_c 10.4535(10)
_cell_measurement_reflns_used 8839
_cell_measurement_temperature 301(2)
_cell_measurement_theta_max 27.980
_cell_measurement_theta_min 2.632
_cell_volume 1766.4(3)
_computing_cell_refinement 'SAINT V8.40B (?, 2016)'
_computing_data_reduction 'SAINT V8.40B (?, 2016)'
_computing_molecular_graphics 'Olex2 (Dolomanov et al., 2009)'
_computing_publication_material 'Olex2 (Dolomanov et al., 2009)'
_computing_structure_refinement 'ShelXL (Sheldrick, 2015)'
_computing_structure_solution 'ShelXT (Sheldrick, 2015)'
_diffrn_ambient_temperature 301.0
_diffrn_measured_fraction_theta_full 0.997
_diffrn_measured_fraction_theta_max 0.994
_diffrn_measurement_device_type 'CCD area detector'
_diffrn_measurement_method 'phi and omega scans'
_diffrn_radiation_monochromator graphite
_diffrn_radiation_type MoK\a
_diffrn_radiation_wavelength 0.71073
_diffrn_reflns_av_R_equivalents 0.0686
_diffrn_reflns_av_unetI/netI 0.0577
_diffrn_reflns_Laue_measured_fraction_full 0.997
_diffrn_reflns_Laue_measured_fraction_max 0.994
_diffrn_reflns_limit_h_max 21
_diffrn_reflns_limit_h_min -21
_diffrn_reflns_limit_k_max 14
_diffrn_reflns_limit_k_min -11
_diffrn_reflns_limit_l_max 13
_diffrn_reflns_limit_l_min -13
_diffrn_reflns_number 18569
_diffrn_reflns_point_group_measured_fraction_full 0.997
_diffrn_reflns_point_group_measured_fraction_max 0.994
_diffrn_reflns_theta_full 25.242
_diffrn_reflns_theta_max 28.336
_diffrn_reflns_theta_min 2.283
_exptl_absorpt_coefficient_mu 0.194
_exptl_absorpt_correction_T_max 0.7457
_exptl_absorpt_correction_T_min 0.6160
_exptl_absorpt_process_details
;
SADABS-2016/2 (Bruker,2016/2) was used for absorption correction.
wR2(int) was 0.1508 before and 0.0893 after correction.
The Ratio of minimum to maximum transmission is 0.8261.
The \l/2 correction factor is Not present.
;
_exptl_crystal_colour colourless
_exptl_crystal_colour_primary colourless
_exptl_crystal_density_diffrn 1.250
_exptl_crystal_description block
_exptl_crystal_F_000 712
_exptl_crystal_size_max 0.23
_exptl_crystal_size_mid 0.22
_exptl_crystal_size_min 0.21
_refine_diff_density_max 1.184
_refine_diff_density_min -0.530
_refine_diff_density_rms 0.086
_refine_ls_extinction_method none
_refine_ls_goodness_of_fit_ref 1.069
_refine_ls_hydrogen_treatment constr
_refine_ls_matrix_type full
_refine_ls_number_parameters 210
_refine_ls_number_reflns 4377
_refine_ls_number_restraints 0
_refine_ls_restrained_S_all 1.069
_refine_ls_R_factor_all 0.0932
_refine_ls_R_factor_gt 0.0737
_refine_ls_shift/su_max 0.001
_refine_ls_shift/su_mean 0.000
_refine_ls_structure_factor_coef Fsqd
_refine_ls_weighting_details 'w=1/[\s^2^(Fo^2^)+(0.1169P)^2^+0.5095P] where P=(Fo^2^+2Fc^2^)/3'
_refine_ls_weighting_scheme calc
_refine_ls_wR_factor_gt 0.1925
_refine_ls_wR_factor_ref 0.2125
_reflns_Friedel_coverage 0.000
_reflns_number_gt 3231
_reflns_number_total 4377
_reflns_threshold_expression 'I > 2\s(I)'
_cod_data_source_file d6cc01221c2.cif
_cod_data_source_block 1
_cod_depositor_comments 'Adding full bibliography for 7135751.cif.'
_cod_database_code 7135751
_shelx_shelxl_version_number 2016/6
_shelx_space_group_comment
;
The symmetry employed for this shelxl refinement is uniquely defined
by the following loop, which should always be used as a source of
symmetry information in preference to the above space-group names.
They are only intended as comments.
;
_shelx_estimated_absorpt_t_max 0.960
_shelx_estimated_absorpt_t_min 0.957
_olex2_refinement_description
;
1. Fixed Uiso
 At 1.2 times of:
  All C(H) groups, All C(H,H) groups
 At 1.5 times of:
  All C(H,H,H) groups
2.a Ternary CH refined with riding coordinates:
 C10(H10)
2.b Secondary CH2 refined with riding coordinates:
 C15(H15A,H15B), C12(H12A,H12B), C11(H11A,H11B), C17(H17A,H17B), C16(H16A,
 H16B), C13(H13A,H13B)
2.c Aromatic/amide H refined with riding coordinates:
 C8(H8), C6(H6), C4(H4), C7(H7), C3(H3)
2.d Idealised Me refined as rotating group:
 C1(H1A,H1B,H1C), C14(H14A,H14B,H14C)
;
_olex2_submission_special_instructions 'No special instructions were received'

loop_
_space_group_symop_operation_xyz
'x, y, z'
'-x, y+1/2, -z+1/2'
'-x, -y, -z'
'x, -y-1/2, z-1/2'

loop_
_atom_site_label
_atom_site_type_symbol
_atom_site_fract_x
_atom_site_fract_y
_atom_site_fract_z
_atom_site_U_iso_or_equiv
_atom_site_adp_type
_atom_site_occupancy
_atom_site_site_symmetry_order
_atom_site_calc_flag
_atom_site_refinement_flags_posn
_atom_site_refinement_flags_adp
_atom_site_refinement_flags_occupancy
_atom_site_disorder_assembly
_atom_site_disorder_group
S1 S 0.85866(4) 0.57918(6) 0.69505(6) 0.0432(2) Uani 1 1 d . . . . .
O2 O 0.83634(14) 0.5963(2) 0.81756(19) 0.0615(6) Uani 1 1 d . . . . .
O1 O 0.94636(12) 0.5468(2) 0.7056(3) 0.0674(6) Uani 1 1 d . . . . .
N2 N 0.65322(13) 0.3722(2) 0.5545(2) 0.0447(5) Uani 1 1 d . . . . .
C9 C 0.78928(15) 0.4734(2) 0.5949(2) 0.0418(5) Uani 1 1 d . . . . .
C8 C 0.71511(15) 0.4501(2) 0.6242(3) 0.0426(5) Uani 1 1 d . . . . .
H8 H 0.706066 0.490331 0.697302 0.051 Uiso 1 1 calc R . . . .
C5 C 0.57924(15) 0.3461(2) 0.5956(2) 0.0422(5) Uani 1 1 d . . . . .
C15 C 0.83682(16) 0.7211(2) 0.6087(3) 0.0456(6) Uani 1 1 d . . . . .
H15A H 0.852547 0.715790 0.526321 0.055 Uiso 1 1 calc R . . . .
H15B H 0.775466 0.738606 0.585317 0.055 Uiso 1 1 calc R . . . .
C2 C 0.43275(15) 0.2921(3) 0.6768(3) 0.0490(6) Uani 1 1 d . . . . .
C6 C 0.54628(17) 0.4313(2) 0.6662(3) 0.0509(6) Uani 1 1 d . . . . .
H6 H 0.572532 0.507525 0.686345 0.061 Uiso 1 1 calc R . . . .
C4 C 0.53758(17) 0.2332(3) 0.5658(3) 0.0502(6) Uani 1 1 d . . . . .
H4 H 0.558780 0.174145 0.519775 0.060 Uiso 1 1 calc R . . . .
C10 C 0.81130(16) 0.4125(2) 0.4798(3) 0.0451(6) Uani 1 1 d . . . . .
H10 H 0.840725 0.472285 0.438739 0.054 Uiso 1 1 calc R . . . .
C12 C 0.66663(17) 0.3062(3) 0.4395(3) 0.0494(6) Uani 1 1 d . . . . .
H12A H 0.611248 0.292664 0.372705 0.059 Uiso 1 1 calc R . . . .
H12B H 0.692206 0.226860 0.468965 0.059 Uiso 1 1 calc R . . . .
C7 C 0.47500(17) 0.4036(3) 0.7065(3) 0.0530(7) Uani 1 1 d . . . . .
H7 H 0.454631 0.461338 0.755002 0.064 Uiso 1 1 calc R . . . .
C3 C 0.46504(17) 0.2090(3) 0.6045(3) 0.0519(6) Uani 1 1 d . . . . .
H3 H 0.436991 0.134307 0.581165 0.062 Uiso 1 1 calc R . . . .
C11 C 0.72525(18) 0.3775(3) 0.3767(3) 0.0515(6) Uani 1 1 d . . . . .
H11A H 0.695778 0.451395 0.335661 0.062 Uiso 1 1 calc R . . . .
H11B H 0.736745 0.328318 0.306697 0.062 Uiso 1 1 calc R . . . .
C17 C 0.87061(19) 0.9479(3) 0.6248(3) 0.0550(7) Uani 1 1 d . . . . .
H17A H 0.902454 1.010571 0.685326 0.066 Uiso 1 1 calc R . . . .
H17B H 0.891842 0.946027 0.547312 0.066 Uiso 1 1 calc R . . . .
C16 C 0.88733(18) 0.8240(3) 0.6951(3) 0.0519(6) Uani 1 1 d . . . . .
H16A H 0.948566 0.805560 0.718743 0.062 Uiso 1 1 calc R . . . .
H16B H 0.871550 0.828461 0.777503 0.062 Uiso 1 1 calc R . . . .
C18 C 0.7797(2) 0.9795(2) 0.5818(3) 0.0573(7) Uani 1 1 d . . . . .
N1 N 0.7082(2) 1.0009(3) 0.5470(4) 0.0864(10) Uani 1 1 d . . . . .
C13 C 0.87179(19) 0.3019(3) 0.5277(3) 0.0578(7) Uani 1 1 d . . . . .
H13A H 0.919175 0.326904 0.604542 0.069 Uiso 1 1 calc R . . . .
H13B H 0.840050 0.238202 0.557349 0.069 Uiso 1 1 calc R . . . .
C1 C 0.35501(18) 0.2635(3) 0.7227(3) 0.0627(8) Uani 1 1 d . . . . .
H1A H 0.373852 0.234326 0.813422 0.094 Uiso 1 1 calc GR . . . .
H1B H 0.320686 0.201682 0.665753 0.094 Uiso 1 1 calc GR . . . .
H1C H 0.321058 0.336321 0.718004 0.094 Uiso 1 1 calc GR . . . .
C14 C 0.9085(3) 0.2492(4) 0.4241(5) 0.0978(14) Uani 1 1 d . . . . .
H14A H 0.862441 0.218930 0.350064 0.147 Uiso 1 1 calc GR . . . .
H14B H 0.947059 0.183234 0.462840 0.147 Uiso 1 1 calc GR . . . .
H14C H 0.939644 0.311623 0.393178 0.147 Uiso 1 1 calc GR . . . .

loop_
_atom_site_aniso_label
_atom_site_aniso_U_11
_atom_site_aniso_U_22
_atom_site_aniso_U_33
_atom_site_aniso_U_23
_atom_site_aniso_U_13
_atom_site_aniso_U_12
S1 0.0335(3) 0.0458(4) 0.0453(4) 0.0015(2) 0.0043(2) 0.0002(2)
O2 0.0686(13) 0.0721(14) 0.0405(10) -0.0033(9) 0.0115(9) -0.0154(10)
O1 0.0334(9) 0.0648(13) 0.0951(16) 0.0030(12) 0.0056(9) 0.0055(9)
N2 0.0421(10) 0.0427(11) 0.0478(11) -0.0041(9) 0.0112(8) -0.0062(8)
C9 0.0367(11) 0.0391(12) 0.0475(13) 0.0020(10) 0.0093(9) 0.0021(9)
C8 0.0386(11) 0.0411(12) 0.0458(13) -0.0024(10) 0.0093(10) 0.0014(9)
C5 0.0369(10) 0.0403(12) 0.0451(12) 0.0046(10) 0.0058(9) -0.0020(9)
C15 0.0441(12) 0.0438(13) 0.0437(12) -0.0050(10) 0.0053(10) -0.0038(10)
C2 0.0348(11) 0.0504(14) 0.0554(15) 0.0091(12) 0.0039(10) -0.0021(10)
C6 0.0429(13) 0.0383(13) 0.0708(18) -0.0041(12) 0.0157(12) -0.0045(10)
C4 0.0517(14) 0.0454(14) 0.0520(14) -0.0058(12) 0.0133(11) -0.0062(11)
C10 0.0455(13) 0.0444(13) 0.0469(13) 0.0028(10) 0.0160(10) 0.0014(10)
C12 0.0527(14) 0.0471(14) 0.0464(14) -0.0054(11) 0.0119(11) -0.0059(11)
C7 0.0420(13) 0.0471(14) 0.0704(18) -0.0038(13) 0.0173(12) 0.0011(11)
C3 0.0505(14) 0.0482(14) 0.0526(14) -0.0007(12) 0.0089(11) -0.0154(11)
C11 0.0557(15) 0.0556(16) 0.0407(12) 0.0013(12) 0.0108(11) -0.0010(12)
C17 0.0556(15) 0.0508(15) 0.0533(15) -0.0053(12) 0.0082(12) -0.0165(12)
C16 0.0485(13) 0.0531(15) 0.0462(13) -0.0088(12) 0.0023(10) -0.0088(12)
C18 0.0681(18) 0.0351(13) 0.0655(17) -0.0055(12) 0.0148(14) -0.0050(12)
N1 0.071(2) 0.0519(17) 0.128(3) -0.0034(18) 0.0182(19) 0.0065(14)
C13 0.0542(15) 0.0535(16) 0.0688(18) 0.0025(14) 0.0234(13) 0.0090(13)
C1 0.0443(14) 0.068(2) 0.0751(19) 0.0099(16) 0.0167(13) -0.0075(13)
C14 0.112(3) 0.084(3) 0.121(3) -0.010(3) 0.070(3) 0.021(2)

loop_
_atom_type_symbol
_atom_type_description
_atom_type_scat_dispersion_real
_atom_type_scat_dispersion_imag
_atom_type_scat_source
C C 0.0033 0.0016 'International Tables Vol C Tables 4.2.6.8 and 6.1.1.4'
H H 0.0000 0.0000 'International Tables Vol C Tables 4.2.6.8 and 6.1.1.4'
N N 0.0061 0.0033 'International Tables Vol C Tables 4.2.6.8 and 6.1.1.4'
O O 0.0106 0.0060 'International Tables Vol C Tables 4.2.6.8 and 6.1.1.4'
S S 0.1246 0.1234 'International Tables Vol C Tables 4.2.6.8 and 6.1.1.4'

loop_
_geom_angle_atom_site_label_1
_geom_angle_atom_site_label_2
_geom_angle_atom_site_label_3
_geom_angle
_geom_angle_site_symmetry_1
_geom_angle_site_symmetry_3
_geom_angle_publ_flag
O2 S1 C9 109.45(12) . . ?
O2 S1 C15 105.88(13) . . ?
O1 S1 O2 117.92(14) . . ?
O1 S1 C9 109.41(13) . . ?
O1 S1 C15 107.23(13) . . ?
C9 S1 C15 106.28(11) . . ?
C8 N2 C5 121.5(2) . . ?
C8 N2 C12 118.8(2) . . ?
C5 N2 C12 119.6(2) . . ?
C8 C9 S1 116.79(19) . . ?
C8 C9 C10 122.5(2) . . ?
C10 C9 S1 120.72(17) . . ?
N2 C8 C9 124.3(2) . . ?
N2 C8 H8 117.8 . . ?
C9 C8 H8 117.8 . . ?
C6 C5 N2 121.3(2) . . ?
C6 C5 C4 118.2(2) . . ?
C4 C5 N2 120.5(2) . . ?
S1 C15 H15A 109.5 . . ?
S1 C15 H15B 109.5 . . ?
H15A C15 H15B 108.1 . . ?
C16 C15 S1 110.66(18) . . ?
C16 C15 H15A 109.5 . . ?
C16 C15 H15B 109.5 . . ?
C7 C2 C1 121.0(3) . . ?
C3 C2 C7 117.2(2) . . ?
C3 C2 C1 121.8(3) . . ?
C5 C6 H6 119.8 . . ?
C7 C6 C5 120.4(2) . . ?
C7 C6 H6 119.8 . . ?
C5 C4 H4 119.9 . . ?
C3 C4 C5 120.2(3) . . ?
C3 C4 H4 119.9 . . ?
C9 C10 H10 108.5 . . ?
C9 C10 C11 106.7(2) . . ?
C9 C10 C13 111.4(2) . . ?
C11 C10 H10 108.5 . . ?
C11 C10 C13 113.0(2) . . ?
C13 C10 H10 108.5 . . ?
N2 C12 H12A 109.3 . . ?
N2 C12 H12B 109.3 . . ?
N2 C12 C11 111.4(2) . . ?
H12A C12 H12B 108.0 . . ?
C11 C12 H12A 109.3 . . ?
C11 C12 H12B 109.3 . . ?
C2 C7 H7 119.0 . . ?
C6 C7 C2 121.9(3) . . ?
C6 C7 H7 119.0 . . ?
C2 C3 H3 119.0 . . ?
C4 C3 C2 122.1(2) . . ?
C4 C3 H3 119.0 . . ?
C10 C11 H11A 109.1 . . ?
C10 C11 H11B 109.1 . . ?
C12 C11 C10 112.3(2) . . ?
C12 C11 H11A 109.1 . . ?
C12 C11 H11B 109.1 . . ?
H11A C11 H11B 107.9 . . ?
H17A C17 H17B 107.9 . . ?
C16 C17 H17A 109.2 . . ?
C16 C17 H17B 109.2 . . ?
C18 C17 H17A 109.2 . . ?
C18 C17 H17B 109.2 . . ?
C18 C17 C16 112.3(2) . . ?
C15 C16 C17 112.5(2) . . ?
C15 C16 H16A 109.1 . . ?
C15 C16 H16B 109.1 . . ?
C17 C16 H16A 109.1 . . ?
C17 C16 H16B 109.1 . . ?
H16A C16 H16B 107.8 . . ?
N1 C18 C17 178.1(3) . . ?
C10 C13 H13A 108.6 . . ?
C10 C13 H13B 108.6 . . ?
H13A C13 H13B 107.6 . . ?
C14 C13 C10 114.7(3) . . ?
C14 C13 H13A 108.6 . . ?
C14 C13 H13B 108.6 . . ?
C2 C1 H1A 109.5 . . ?
C2 C1 H1B 109.5 . . ?
C2 C1 H1C 109.5 . . ?
H1A C1 H1B 109.5 . . ?
H1A C1 H1C 109.5 . . ?
H1B C1 H1C 109.5 . . ?
C13 C14 H14A 109.5 . . ?
C13 C14 H14B 109.5 . . ?
C13 C14 H14C 109.5 . . ?
H14A C14 H14B 109.5 . . ?
H14A C14 H14C 109.5 . . ?
H14B C14 H14C 109.5 . . ?

loop_
_geom_bond_atom_site_label_1
_geom_bond_atom_site_label_2
_geom_bond_distance
_geom_bond_site_symmetry_2
_geom_bond_publ_flag
S1 O2 1.443(2) . ?
S1 O1 1.437(2) . ?
S1 C9 1.730(3) . ?
S1 C15 1.775(3) . ?
N2 C8 1.351(3) . ?
N2 C5 1.419(3) . ?
N2 C12 1.472(3) . ?
C9 C8 1.351(3) . ?
C9 C10 1.508(3) . ?
C8 H8 0.9300 . ?
C5 C6 1.390(4) . ?
C5 C4 1.395(4) . ?
C15 H15A 0.9700 . ?
C15 H15B 0.9700 . ?
C15 C16 1.519(3) . ?
C2 C7 1.385(4) . ?
C2 C3 1.381(4) . ?
C2 C1 1.509(4) . ?
C6 H6 0.9300 . ?
C6 C7 1.377(4) . ?
C4 H4 0.9300 . ?
C4 C3 1.379(4) . ?
C10 H10 0.9800 . ?
C10 C11 1.535(4) . ?
C10 C13 1.542(4) . ?
C12 H12A 0.9700 . ?
C12 H12B 0.9700 . ?
C12 C11 1.521(4) . ?
C7 H7 0.9300 . ?
C3 H3 0.9300 . ?
C11 H11A 0.9700 . ?
C11 H11B 0.9700 . ?
C17 H17A 0.9700 . ?
C17 H17B 0.9700 . ?
C17 C16 1.525(4) . ?
C17 C18 1.448(4) . ?
C16 H16A 0.9700 . ?
C16 H16B 0.9700 . ?
C18 N1 1.131(4) . ?
C13 H13A 0.9700 . ?
C13 H13B 0.9700 . ?
C13 C14 1.498(4) . ?
C1 H1A 0.9600 . ?
C1 H1B 0.9600 . ?
C1 H1C 0.9600 . ?
C14 H14A 0.9600 . ?
C14 H14B 0.9600 . ?
C14 H14C 0.9600 . ?
